data_4320836
loop_
_publ_author_name
'Yizhen Sun'
'Arthur E. Martell'
'Joseph H. Reibenspies'
'David E. Reichert'
'Michael J. Welch'

_publ_section_title
;
 Synthesis and Characterization of Racemic Mixture and Meso Isomers of
 Bis(trans-2-aminocyclohexyl)aminepentaacetic Acid and the Stabilities of
 Their Gd(III) Complexes
;
_journal_name_full 'Inorganic Chemistry'
_journal_page_first 1480
_journal_page_last 1486
_journal_paper_doi 10.1021/ic991189m
_journal_volume 39
_journal_year 2000
_chemical_formula_sum 'C42 H75 N3 O10'
_chemical_formula_weight 782.05
_chemical_name_systematic
; 
 ? 
;
_space_group_IT_number 2
_symmetry_cell_setting triclinic
_symmetry_space_group_name_Hall '-P 1'
_symmetry_space_group_name_H-M 'P -1'
_atom_sites_solution_hydrogens geom
_atom_sites_solution_primary direct
_atom_sites_solution_secondary difmap
_audit_creation_method SHELXL-97
_cell_angle_alpha 91.41(3)
_cell_angle_beta 98.23(3)
_cell_angle_gamma 113.88(3)
_cell_formula_units_Z 2
_cell_length_a 10.805(2)
_cell_length_b 11.384(2)
_cell_length_c 20.999(4)
_cell_measurement_temperature 296(2)
_cell_volume 2327.8(10)
_computing_cell_refinement 'P3VAX (SIEMENS, 1990)'
_computing_data_collection 'P3VAX (SIEMENS, 1990)'
_computing_data_reduction 'XDISK (SIEMENS, 1990)'
_computing_molecular_graphics 'XP (SIEMENS, 1990)'
_computing_publication_material 'CIFTAB (Sheldrick, 1993)'
_computing_structure_refinement 'SHELXL-97 (Sheldrick, 1997)'
_computing_structure_solution 'SHELXS-97 (Sheldrick, 1990)'
_diffrn_ambient_temperature 296(2)
_diffrn_measured_fraction_theta_full 0.971
_diffrn_measured_fraction_theta_max 0.971
_diffrn_measurement_device 'Siemens R3M'
_diffrn_measurement_method \w
_diffrn_radiation_monochromator graphite
_diffrn_radiation_source 'normal-focus sealed tube'
_diffrn_radiation_type MoK\a
_diffrn_radiation_wavelength 0.71073
_diffrn_reflns_av_R_equivalents 0.0620
_diffrn_reflns_av_sigmaI/netI 0.0319
_diffrn_reflns_limit_h_max 12
_diffrn_reflns_limit_h_min -12
_diffrn_reflns_limit_k_max 13
_diffrn_reflns_limit_k_min -13
_diffrn_reflns_limit_l_max 0
_diffrn_reflns_limit_l_min -24
_diffrn_reflns_number 8214
_diffrn_reflns_theta_full 25.00
_diffrn_reflns_theta_max 25.00
_diffrn_reflns_theta_min 2.09
_diffrn_standards_decay_% <1
_diffrn_standards_interval_count 97
_diffrn_standards_number 3
_exptl_absorpt_coefficient_mu 0.078
_exptl_absorpt_correction_T_max 0.995
_exptl_absorpt_correction_T_min 0.970
_exptl_absorpt_correction_type psi-scan
_exptl_crystal_colour colorless
_exptl_crystal_density_diffrn 1.116
_exptl_crystal_density_method 'not measured'
_exptl_crystal_description needle
_exptl_crystal_F_000 856
_exptl_crystal_size_max 0.40
_exptl_crystal_size_mid 0.20
_exptl_crystal_size_min 0.20
_refine_diff_density_max 0.192
_refine_diff_density_min -0.239
_refine_diff_density_rms 0.047
_refine_ls_extinction_coef 0.0008(14)
_refine_ls_extinction_expression Fc^*^=kFc[1+0.001xFc^2^\l^3^/sin(2\q)]^-1/4^
_refine_ls_extinction_method SHELXL
_refine_ls_goodness_of_fit_ref 1.013
_refine_ls_hydrogen_treatment riding
_refine_ls_matrix_type full
_refine_ls_number_parameters 497
_refine_ls_number_reflns 7968
_refine_ls_number_restraints 0
_refine_ls_restrained_S_all 1.013
_refine_ls_R_factor_all 0.1377
_refine_ls_R_factor_gt 0.0832
_refine_ls_shift/su_max 0.000
_refine_ls_shift/su_mean 0.000
_refine_ls_structure_factor_coef Fsqd
_refine_ls_weighting_details 'calc w=1/[\s^2^(Fo^2^)+(0.1386P)^2^+1.5009P] where P=(Fo^2^+2Fc^2^)/3'
_refine_ls_weighting_scheme calc
_refine_ls_wR_factor_gt 0.2336
_refine_ls_wR_factor_ref 0.2800
_reflns_number_gt 4540
_reflns_number_total 7968
_reflns_threshold_expression >2sigma(I)
_cod_data_source_file ic991189m.cif
_cod_data_source_block am99
_cod_depositor_comments
;
The following automatic conversions were performed:

'_symmetry_cell_setting' value 'Triclinic' changed to 'triclinic'
according to the built-in table from CIF Core dictionary named
'cif_core.dic' version 2.4.1 from 2010-06-29.

Automatic conversion script
Id: cif_fix_values 1646 2011-03-28 12:23:43Z adriana 
;
_cod_original_cell_volume 2327.8(8)
_cod_original_sg_symbol_H-M 'P -1 '
_cod_database_code 4320836

loop_
_symmetry_equiv_pos_as_xyz
'x, y, z'
'-x, -y, -z'

loop_
_atom_site_label
_atom_site_type_symbol
_atom_site_fract_x
_atom_site_fract_y
_atom_site_fract_z
_atom_site_U_iso_or_equiv
_atom_site_adp_type
_atom_site_occupancy
_atom_site_symmetry_multiplicity
_atom_site_calc_flag
_atom_site_refinement_flags
_atom_site_disorder_assembly
_atom_site_disorder_group
O1 O 0.0327(4) 0.2034(3) 0.1001(2) 0.1070(11) Uani 1 1 d . . .
O2 O 0.2190(3) 0.1698(3) 0.08641(13) 0.0770(8) Uani 1 1 d . . .
O3 O -0.3783(3) -0.2449(3) 0.12464(18) 0.0990(10) Uani 1 1 d . . .
O4 O -0.4492(3) -0.0984(3) 0.08362(15) 0.0844(8) Uani 1 1 d . . .
O5 O -0.3246(3) -0.2998(3) 0.36551(17) 0.0964(10) Uani 1 1 d . . .
O6 O -0.5316(3) -0.4375(3) 0.31141(15) 0.0871(8) Uani 1 1 d . . .
O7 O -0.2354(4) -0.4844(3) 0.45202(16) 0.1008(10) Uani 1 1 d . . .
O8 O -0.0473(3) -0.3258(3) 0.42578(13) 0.0790(8) Uani 1 1 d . . .
O9 O 0.2466(3) 0.0256(3) 0.23763(16) 0.0963(10) Uani 1 1 d . . .
O10 O 0.2972(3) -0.0140(3) 0.34039(14) 0.0821(8) Uani 1 1 d . . .
N1 N -0.1020(3) -0.0569(3) 0.13012(14) 0.0628(8) Uani 1 1 d . . .
N2 N -0.0152(3) -0.1905(3) 0.22866(14) 0.0609(7) Uani 1 1 d . . .
N3 N -0.1944(3) -0.4150(3) 0.29415(14) 0.0626(8) Uani 1 1 d . . .
C1 C -0.0966(4) -0.1180(3) 0.24333(17) 0.0606(9) Uani 1 1 d . . .
H1A H -0.1936 -0.1781 0.2330 0.073 Uiso 1 1 calc R . .
C2 C -0.0695(4) -0.0679(4) 0.31462(17) 0.0687(10) Uani 1 1 d . . .
H2A H -0.0902 -0.1399 0.3411 0.082 Uiso 1 1 calc R . .
H2B H 0.0268 -0.0108 0.3273 0.082 Uiso 1 1 calc R . .
C3 C -0.1575(5) 0.0049(4) 0.3263(2) 0.0812(11) Uani 1 1 d . . .
H3A H -0.2539 -0.0531 0.3155 0.097 Uiso 1 1 calc R . .
H3B H -0.1384 0.0361 0.3716 0.097 Uiso 1 1 calc R . .
C4 C -0.1268(5) 0.1179(4) 0.2851(2) 0.0791(11) Uani 1 1 d . . .
H4A H -0.1821 0.1640 0.2932 0.095 Uiso 1 1 calc R . .
H4B H -0.0309 0.1770 0.2966 0.095 Uiso 1 1 calc R . .
C5 C -0.1583(5) 0.0700(4) 0.2141(2) 0.0760(11) Uani 1 1 d . . .
H5A H -0.1363 0.1431 0.1884 0.091 Uiso 1 1 calc R . .
H5B H -0.2556 0.0157 0.2023 0.091 Uiso 1 1 calc R . .
C6 C -0.0758(4) -0.0071(3) 0.19937(17) 0.0618(9) Uani 1 1 d . . .
H6A H 0.0214 0.0524 0.2096 0.074 Uiso 1 1 calc R . .
C7 C 0.0248(4) -0.0111(4) 0.1028(2) 0.0717(10) Uani 1 1 d . . .
H7A H 0.0054 -0.0559 0.0602 0.086 Uiso 1 1 calc R . .
H7B H 0.0909 -0.0343 0.1296 0.086 Uiso 1 1 calc R . .
C8 C 0.0900(4) 0.1333(4) 0.0968(2) 0.0745(11) Uani 1 1 d . . .
C9 C 0.3087(5) 0.3079(4) 0.0843(2) 0.0857(13) Uani 1 1 d . . .
C10 C 0.4457(5) 0.3023(6) 0.0768(3) 0.131(2) Uani 1 1 d . . .
H10A H 0.4786 0.2705 0.1145 0.197 Uiso 1 1 calc R . .
H10B H 0.5118 0.3872 0.0720 0.197 Uiso 1 1 calc R . .
H10C H 0.4324 0.2458 0.0393 0.197 Uiso 1 1 calc R . .
C11 C 0.2544(6) 0.3573(5) 0.0249(2) 0.1072(17) Uani 1 1 d . . .
H11A H 0.1681 0.3589 0.0298 0.161 Uiso 1 1 calc R . .
H11B H 0.2419 0.3013 -0.0127 0.161 Uiso 1 1 calc R . .
H11C H 0.3190 0.4429 0.0200 0.161 Uiso 1 1 calc R . .
C12 C 0.3224(7) 0.3819(6) 0.1465(3) 0.128(2) Uani 1 1 d . . .
H12A H 0.2350 0.3811 0.1512 0.193 Uiso 1 1 calc R . .
H12B H 0.3880 0.4693 0.1466 0.193 Uiso 1 1 calc R . .
H12C H 0.3529 0.3427 0.1818 0.193 Uiso 1 1 calc R . .
C13 C -0.2184(4) -0.0513(4) 0.08770(19) 0.0720(10) Uani 1 1 d . . .
H13A H -0.2122 -0.0703 0.0433 0.086 Uiso 1 1 calc R . .
H13B H -0.2132 0.0357 0.0920 0.086 Uiso 1 1 calc R . .
C14 C -0.3563(4) -0.1447(4) 0.1020(2) 0.0714(10) Uani 1 1 d . . .
C15 C -0.5943(4) -0.1629(5) 0.0933(2) 0.0888(13) Uani 1 1 d . . .
C16 C -0.6518(7) -0.0684(8) 0.0710(5) 0.192(4) Uani 1 1 d . . .
H16A H -0.7472 -0.1017 0.0749 0.287 Uiso 1 1 calc R . .
H16B H -0.6424 -0.0551 0.0267 0.287 Uiso 1 1 calc R . .
H16C H -0.6027 0.0121 0.0971 0.287 Uiso 1 1 calc R . .
C17 C -0.6642(6) -0.2906(7) 0.0539(4) 0.145(3) Uani 1 1 d . . .
H17A H -0.6240 -0.3476 0.0701 0.218 Uiso 1 1 calc R . .
H17B H -0.6534 -0.2789 0.0096 0.218 Uiso 1 1 calc R . .
H17C H -0.7602 -0.3272 0.0568 0.218 Uiso 1 1 calc R . .
C18 C -0.5963(7) -0.1770(9) 0.1648(3) 0.161(3) Uani 1 1 d . . .
H18A H -0.5558 -0.2352 0.1786 0.241 Uiso 1 1 calc R . .
H18B H -0.6895 -0.2105 0.1724 0.241 Uiso 1 1 calc R . .
H18C H -0.5450 -0.0942 0.1887 0.241 Uiso 1 1 calc R . .
C19 C -0.0925(4) -0.3205(3) 0.19587(18) 0.0622(9) Uani 1 1 d . . .
H19A H -0.1798 -0.3237 0.1732 0.075 Uiso 1 1 calc R . .
C20 C 0.1037(4) -0.1742(3) 0.2762(2) 0.0670(10) Uani 1 1 d . . .
H20A H 0.1357 -0.2393 0.2656 0.080 Uiso 1 1 calc R . .
H20B H 0.0758 -0.1886 0.3183 0.080 Uiso 1 1 calc R . .
C21 C -0.0159(5) -0.3448(4) 0.1443(2) 0.0777(11) Uani 1 1 d . . .
H21A H -0.0010 -0.2785 0.1145 0.093 Uiso 1 1 calc R . .
H21B H 0.0734 -0.3374 0.1652 0.093 Uiso 1 1 calc R . .
C22 C 0.2216(4) -0.0426(4) 0.2806(2) 0.0709(10) Uani 1 1 d . . .
C23 C -0.0926(5) -0.4771(4) 0.1061(2) 0.0849(12) Uani 1 1 d . . .
H23A H -0.1784 -0.4824 0.0819 0.102 Uiso 1 1 calc R . .
H23B H -0.0378 -0.4879 0.0755 0.102 Uiso 1 1 calc R . .
C24 C 0.4212(5) 0.1096(4) 0.3574(3) 0.0938(14) Uani 1 1 d . . .
C25 C -0.1216(5) -0.5839(4) 0.1512(2) 0.0812(12) Uani 1 1 d . . .
H25A H -0.0358 -0.5828 0.1732 0.097 Uiso 1 1 calc R . .
H25B H -0.1732 -0.6671 0.1265 0.097 Uiso 1 1 calc R . .
C26 C 0.4700(7) 0.0965(7) 0.4275(3) 0.156(3) Uani 1 1 d . . .
H26A H 0.4986 0.0268 0.4293 0.235 Uiso 1 1 calc R . .
H26B H 0.3964 0.0791 0.4516 0.235 Uiso 1 1 calc R . .
H26C H 0.5460 0.1753 0.4457 0.235 Uiso 1 1 calc R . .
C27 C -0.2035(4) -0.5643(4) 0.2003(2) 0.0759(11) Uani 1 1 d . . .
H27A H -0.2209 -0.6319 0.2294 0.091 Uiso 1 1 calc R . .
H27B H -0.2915 -0.5707 0.1780 0.091 Uiso 1 1 calc R . .
C28 C 0.3795(6) 0.2212(5) 0.3520(4) 0.132(2) Uani 1 1 d . . .
H28A H 0.3503 0.2277 0.3073 0.199 Uiso 1 1 calc R . .
H28B H 0.4564 0.2998 0.3697 0.199 Uiso 1 1 calc R . .
H28C H 0.3055 0.2071 0.3755 0.199 Uiso 1 1 calc R . .
C29 C -0.1272(4) -0.4324(3) 0.23959(17) 0.0598(8) Uani 1 1 d . . .
H29A H -0.0386 -0.4304 0.2597 0.072 Uiso 1 1 calc R . .
C30 C 0.5255(5) 0.1160(5) 0.3158(3) 0.119(2) Uani 1 1 d . . .
H30A H 0.5509 0.0451 0.3226 0.178 Uiso 1 1 calc R . .
H30B H 0.6053 0.1958 0.3271 0.178 Uiso 1 1 calc R . .
H30C H 0.4868 0.1112 0.2712 0.178 Uiso 1 1 calc R . .
C31 C -0.3381(4) -0.4384(4) 0.2736(2) 0.0748(11) Uani 1 1 d . . .
H31A H -0.3932 -0.5307 0.2662 0.090 Uiso 1 1 calc R . .
H31B H -0.3469 -0.4015 0.2329 0.090 Uiso 1 1 calc R . .
C32 C -0.3931(4) -0.3817(4) 0.3223(2) 0.0739(11) Uani 1 1 d . . .
C33 C -0.6135(5) -0.4021(5) 0.3525(2) 0.0891(13) Uani 1 1 d . . .
C34 C -0.5824(7) -0.2594(6) 0.3508(3) 0.128(2) Uani 1 1 d . . .
H34A H -0.4895 -0.2087 0.3713 0.192 Uiso 1 1 calc R . .
H34B H -0.6441 -0.2396 0.3732 0.192 Uiso 1 1 calc R . .
H34C H -0.5941 -0.2398 0.3067 0.192 Uiso 1 1 calc R . .
C35 C -0.7607(6) -0.4887(7) 0.3207(4) 0.151(3) Uani 1 1 d . . .
H35A H -0.7778 -0.4649 0.2779 0.226 Uiso 1 1 calc R . .
H35B H -0.8237 -0.4783 0.3458 0.226 Uiso 1 1 calc R . .
H35C H -0.7727 -0.5771 0.3185 0.226 Uiso 1 1 calc R . .
C36 C -0.5825(6) -0.4346(6) 0.4208(3) 0.1189(19) Uani 1 1 d . . .
H36A H -0.4893 -0.3797 0.4392 0.178 Uiso 1 1 calc R . .
H36B H -0.5951 -0.5231 0.4200 0.178 Uiso 1 1 calc R . .
H36C H -0.6435 -0.4215 0.4463 0.178 Uiso 1 1 calc R . .
C37 C -0.1824(5) -0.4956(4) 0.34660(19) 0.0744(11) Uani 1 1 d . . .
H37A H -0.1057 -0.5177 0.3431 0.089 Uiso 1 1 calc R . .
H37B H -0.2649 -0.5752 0.3404 0.089 Uiso 1 1 calc R . .
C38 C -0.1619(5) -0.4338(4) 0.4136(2) 0.0746(11) Uani 1 1 d . . .
C39 C -0.0004(5) -0.2492(4) 0.4899(2) 0.0798(11) Uani 1 1 d . . .
C40 C 0.1282(6) -0.1367(5) 0.4779(3) 0.1104(17) Uani 1 1 d . . .
H40A H 0.1041 -0.0904 0.4443 0.166 Uiso 1 1 calc R . .
H40B H 0.1914 -0.1687 0.4650 0.166 Uiso 1 1 calc R . .
H40C H 0.1704 -0.0800 0.5168 0.166 Uiso 1 1 calc R . .
C41 C 0.0325(7) -0.3277(5) 0.5417(2) 0.1135(18) Uani 1 1 d . . .
H41A H -0.0508 -0.3972 0.5484 0.170 Uiso 1 1 calc R . .
H41B H 0.0759 -0.2733 0.5813 0.170 Uiso 1 1 calc R . .
H41C H 0.0932 -0.3622 0.5282 0.170 Uiso 1 1 calc R . .
C42 C -0.1082(6) -0.2043(5) 0.5050(3) 0.1073(16) Uani 1 1 d . . .
H42A H -0.1220 -0.1507 0.4725 0.161 Uiso 1 1 calc R . .
H42B H -0.0780 -0.1558 0.5465 0.161 Uiso 1 1 calc R . .
H42C H -0.1930 -0.2778 0.5053 0.161 Uiso 1 1 calc R . .

loop_
_atom_site_aniso_label
_atom_site_aniso_U_11
_atom_site_aniso_U_22
_atom_site_aniso_U_33
_atom_site_aniso_U_23
_atom_site_aniso_U_13
_atom_site_aniso_U_12
O1 0.102(2) 0.083(2) 0.158(3) 0.037(2) 0.050(2) 0.0500(19)
O2 0.0750(17) 0.0748(17) 0.0817(19) 0.0144(14) 0.0184(14) 0.0293(14)
O3 0.0744(18) 0.087(2) 0.133(3) 0.036(2) 0.0085(17) 0.0323(16)
O4 0.0770(17) 0.092(2) 0.102(2) 0.0255(16) 0.0240(15) 0.0491(16)
O5 0.085(2) 0.102(2) 0.106(2) -0.006(2) 0.0214(18) 0.0424(18)
O6 0.0690(17) 0.097(2) 0.099(2) 0.0081(17) 0.0244(15) 0.0349(15)
O7 0.120(3) 0.093(2) 0.090(2) 0.0220(17) 0.045(2) 0.0347(19)
O8 0.093(2) 0.0795(18) 0.0641(17) 0.0089(13) 0.0158(14) 0.0345(16)
O9 0.0818(19) 0.098(2) 0.094(2) 0.0348(19) 0.0121(16) 0.0209(17)
O10 0.0742(17) 0.0670(16) 0.088(2) 0.0106(14) -0.0026(15) 0.0167(13)
N1 0.0677(18) 0.0701(18) 0.0582(18) 0.0121(14) 0.0153(14) 0.0343(15)
N2 0.0595(16) 0.0585(17) 0.0689(19) 0.0079(14) 0.0079(14) 0.0293(14)
N3 0.0658(17) 0.0610(17) 0.0657(19) 0.0133(14) 0.0147(14) 0.0293(14)
C1 0.066(2) 0.062(2) 0.063(2) 0.0075(16) 0.0147(17) 0.0344(17)
C2 0.084(2) 0.071(2) 0.053(2) 0.0036(17) 0.0154(18) 0.032(2)
C3 0.091(3) 0.086(3) 0.079(3) 0.004(2) 0.022(2) 0.047(2)
C4 0.092(3) 0.072(2) 0.087(3) 0.003(2) 0.023(2) 0.046(2)
C5 0.092(3) 0.077(3) 0.072(3) 0.009(2) 0.013(2) 0.047(2)
C6 0.063(2) 0.062(2) 0.066(2) 0.0063(17) 0.0120(17) 0.0308(17)
C7 0.077(2) 0.072(2) 0.078(3) 0.0181(19) 0.023(2) 0.040(2)
C8 0.081(3) 0.076(3) 0.082(3) 0.023(2) 0.023(2) 0.045(2)
C9 0.090(3) 0.071(3) 0.076(3) 0.004(2) 0.007(2) 0.015(2)
C10 0.082(3) 0.133(5) 0.157(6) 0.020(4) 0.020(3) 0.022(3)
C11 0.143(5) 0.080(3) 0.083(3) 0.019(2) 0.019(3) 0.029(3)
C12 0.162(5) 0.101(4) 0.083(4) -0.011(3) 0.005(3) 0.020(4)
C13 0.077(2) 0.082(3) 0.066(2) 0.0158(19) 0.0105(19) 0.042(2)
C14 0.069(2) 0.076(3) 0.079(3) 0.012(2) 0.014(2) 0.040(2)
C15 0.072(3) 0.107(3) 0.101(3) 0.016(3) 0.027(2) 0.046(3)
C16 0.117(5) 0.193(8) 0.331(12) 0.121(8) 0.086(6) 0.111(5)
C17 0.085(4) 0.145(6) 0.190(7) -0.040(5) 0.003(4) 0.041(4)
C18 0.103(4) 0.252(9) 0.116(5) -0.013(5) 0.040(4) 0.057(5)
C19 0.062(2) 0.059(2) 0.073(2) 0.0078(17) 0.0113(17) 0.0323(17)
C20 0.062(2) 0.059(2) 0.082(3) 0.0126(18) 0.0109(18) 0.0272(17)
C21 0.089(3) 0.078(3) 0.078(3) 0.015(2) 0.028(2) 0.042(2)
C22 0.067(2) 0.066(2) 0.088(3) 0.011(2) 0.014(2) 0.0352(19)
C23 0.101(3) 0.085(3) 0.078(3) 0.006(2) 0.027(2) 0.044(2)
C24 0.071(3) 0.067(3) 0.117(4) 0.003(2) -0.007(3) 0.010(2)
C25 0.102(3) 0.065(2) 0.079(3) -0.005(2) 0.019(2) 0.037(2)
C26 0.136(5) 0.135(5) 0.119(5) -0.003(4) -0.036(4) -0.005(4)
C27 0.089(3) 0.056(2) 0.081(3) 0.0069(19) 0.014(2) 0.0276(19)
C28 0.117(4) 0.070(3) 0.211(7) -0.007(4) 0.038(4) 0.037(3)
C29 0.0612(19) 0.063(2) 0.060(2) 0.0035(16) 0.0051(16) 0.0328(17)
C30 0.067(3) 0.090(3) 0.185(6) -0.023(3) 0.024(3) 0.019(2)
C31 0.066(2) 0.079(3) 0.081(3) 0.016(2) 0.018(2) 0.029(2)
C32 0.071(3) 0.072(3) 0.087(3) 0.020(2) 0.022(2) 0.034(2)
C33 0.081(3) 0.099(3) 0.108(4) 0.016(3) 0.030(3) 0.053(3)
C34 0.144(5) 0.125(5) 0.163(6) 0.045(4) 0.064(4) 0.089(4)
C35 0.079(4) 0.186(7) 0.187(7) -0.032(5) 0.035(4) 0.053(4)
C36 0.135(5) 0.138(5) 0.115(4) 0.041(4) 0.062(4) 0.074(4)
C37 0.092(3) 0.063(2) 0.078(3) 0.0192(19) 0.022(2) 0.038(2)
C38 0.085(3) 0.073(3) 0.075(3) 0.021(2) 0.022(2) 0.039(2)
C39 0.098(3) 0.085(3) 0.062(2) 0.002(2) 0.008(2) 0.045(2)
C40 0.122(4) 0.096(4) 0.090(4) -0.008(3) 0.006(3) 0.026(3)
C41 0.160(5) 0.109(4) 0.078(3) 0.008(3) -0.012(3) 0.072(4)
C42 0.120(4) 0.108(4) 0.106(4) -0.007(3) 0.018(3) 0.061(3)

loop_
_atom_type_symbol
_atom_type_description
_atom_type_scat_dispersion_real
_atom_type_scat_dispersion_imag
_atom_type_scat_source
C C 0.0033 0.0016 'International Tables Vol C Tables 4.2.6.8 and 6.1.1.4'
H H 0.0000 0.0000 'International Tables Vol C Tables 4.2.6.8 and 6.1.1.4'
N N 0.0061 0.0033 'International Tables Vol C Tables 4.2.6.8 and 6.1.1.4'
O O 0.0106 0.0060 'International Tables Vol C Tables 4.2.6.8 and 6.1.1.4'

loop_
_geom_angle_atom_site_label_1
_geom_angle_atom_site_label_2
_geom_angle_atom_site_label_3
_geom_angle
_geom_angle_site_symmetry_1
_geom_angle_site_symmetry_3
_geom_angle_publ_flag
C8 O2 C9 120.7(3) . . ?
C14 O4 C15 123.1(3) . . ?
C32 O6 C33 122.2(4) . . ?
C38 O8 C39 122.0(3) . . ?
C22 O10 C24 120.9(3) . . ?
C13 N1 C7 113.9(3) . . ?
C13 N1 C6 118.1(3) . . ?
C7 N1 C6 111.5(3) . . ?
C20 N2 C19 115.6(3) . . ?
C20 N2 C1 117.1(3) . . ?
C19 N2 C1 116.5(3) . . ?
C31 N3 C37 110.2(3) . . ?
C31 N3 C29 112.8(3) . . ?
C37 N3 C29 111.9(3) . . ?
N2 C1 C2 113.8(3) . . ?
N2 C1 C6 110.9(3) . . ?
C2 C1 C6 110.8(3) . . ?
C3 C2 C1 111.0(3) . . ?
C4 C3 C2 110.2(3) . . ?
C5 C4 C3 110.0(3) . . ?
C4 C5 C6 111.5(3) . . ?
N1 C6 C5 114.1(3) . . ?
N1 C6 C1 110.4(3) . . ?
C5 C6 C1 111.7(3) . . ?
N1 C7 C8 115.0(3) . . ?
O1 C8 O2 125.2(4) . . ?
O1 C8 C7 124.6(4) . . ?
O2 C8 C7 110.2(3) . . ?
O2 C9 C12 109.9(4) . . ?
O2 C9 C11 109.3(4) . . ?
C12 C9 C11 114.3(5) . . ?
O2 C9 C10 101.7(4) . . ?
C12 C9 C10 110.6(5) . . ?
C11 C9 C10 110.3(4) . . ?
N1 C13 C14 113.3(3) . . ?
O3 C14 O4 125.6(4) . . ?
O3 C14 C13 125.5(4) . . ?
O4 C14 C13 108.9(3) . . ?
O4 C15 C17 110.2(4) . . ?
O4 C15 C16 102.7(4) . . ?
C17 C15 C16 112.6(6) . . ?
O4 C15 C18 108.5(4) . . ?
C17 C15 C18 111.8(6) . . ?
C16 C15 C18 110.7(6) . . ?
N2 C19 C21 110.1(3) . . ?
N2 C19 C29 116.2(3) . . ?
C21 C19 C29 108.8(3) . . ?
N2 C20 C22 114.0(3) . . ?
C23 C21 C19 113.4(3) . . ?
O9 C22 O10 124.4(4) . . ?
O9 C22 C20 125.7(4) . . ?
O10 C22 C20 109.8(3) . . ?
C25 C23 C21 110.7(4) . . ?
O10 C24 C30 109.8(4) . . ?
O10 C24 C28 109.4(4) . . ?
C30 C24 C28 113.1(5) . . ?
O10 C24 C26 101.3(4) . . ?
C30 C24 C26 111.2(5) . . ?
C28 C24 C26 111.3(5) . . ?
C23 C25 C27 109.4(3) . . ?
C25 C27 C29 111.6(3) . . ?
N3 C29 C27 113.8(3) . . ?
N3 C29 C19 113.5(3) . . ?
C27 C29 C19 111.9(3) . . ?
N3 C31 C32 112.8(4) . . ?
O5 C32 O6 124.2(4) . . ?
O5 C32 C31 125.5(4) . . ?
O6 C32 C31 110.3(4) . . ?
O6 C33 C36 109.3(4) . . ?
O6 C33 C34 110.1(4) . . ?
C36 C33 C34 111.2(5) . . ?
O6 C33 C35 102.3(4) . . ?
C36 C33 C35 111.3(5) . . ?
C34 C33 C35 112.2(5) . . ?
N3 C37 C38 114.9(3) . . ?
O7 C38 O8 125.8(4) . . ?
O7 C38 C37 122.5(4) . . ?
O8 C38 C37 111.4(3) . . ?
O8 C39 C42 109.8(4) . . ?
O8 C39 C41 110.3(3) . . ?
C42 C39 C41 112.1(4) . . ?
O8 C39 C40 101.2(3) . . ?
C42 C39 C40 111.3(4) . . ?
C41 C39 C40 111.6(4) . . ?

loop_
_geom_bond_atom_site_label_1
_geom_bond_atom_site_label_2
_geom_bond_distance
_geom_bond_site_symmetry_2
_geom_bond_publ_flag
O1 C8 1.197(5) . ?
O2 C8 1.337(5) . ?
O2 C9 1.481(5) . ?
O3 C14 1.193(5) . ?
O4 C14 1.327(5) . ?
O4 C15 1.485(5) . ?
O5 C32 1.204(5) . ?
O6 C32 1.350(5) . ?
O6 C33 1.475(5) . ?
O7 C38 1.203(5) . ?
O8 C38 1.331(5) . ?
O8 C39 1.490(5) . ?
O9 C22 1.193(5) . ?
O10 C22 1.350(5) . ?
O10 C24 1.488(5) . ?
N1 C13 1.458(5) . ?
N1 C7 1.463(5) . ?
N1 C6 1.492(5) . ?
N2 C20 1.453(5) . ?
N2 C19 1.465(5) . ?
N2 C1 1.485(4) . ?
N3 C31 1.462(5) . ?
N3 C37 1.475(5) . ?
N3 C29 1.490(4) . ?
C1 C2 1.533(5) . ?
C1 C6 1.544(5) . ?
C2 C3 1.532(5) . ?
C3 C4 1.517(6) . ?
C4 C5 1.516(6) . ?
C5 C6 1.536(5) . ?
C7 C8 1.521(5) . ?
C9 C12 1.493(7) . ?
C9 C11 1.519(6) . ?
C9 C10 1.537(7) . ?
C13 C14 1.517(6) . ?
C15 C17 1.497(7) . ?
C15 C16 1.498(7) . ?
C15 C18 1.516(8) . ?
C19 C21 1.537(5) . ?
C19 C29 1.541(5) . ?
C20 C22 1.513(5) . ?
C21 C23 1.529(6) . ?
C23 C25 1.519(6) . ?
C24 C30 1.502(7) . ?
C24 C28 1.513(7) . ?
C24 C26 1.522(8) . ?
C25 C27 1.519(6) . ?
C27 C29 1.536(5) . ?
C31 C32 1.506(6) . ?
C33 C36 1.514(7) . ?
C33 C34 1.523(7) . ?
C33 C35 1.529(8) . ?
C37 C38 1.504(6) . ?
C39 C42 1.516(6) . ?
C39 C41 1.517(6) . ?
C39 C40 1.520(7) . ?
